data_7246946
loop_
_publ_author_name
'Jiaping, Jin'
'Woldegiorgis, Alemayehu Gashaw'
'Lin, Xufeng'

_publ_section_title
;
 Chiral spirocyclic phosphoric acid-catalyzed enantioselective synthesis
 of heterotriarylmethanes bearing an amino acid moiety.
;
_journal_issue 27
_journal_name_full 'RSC advances'
_journal_page_first 18964
_journal_page_last 18973
_journal_paper_doi 10.1039/d3ra03480a
_journal_volume 13
_journal_year 2023
_chemical_absolute_configuration ad
_chemical_formula_moiety 'C24 H22 Cl N3 O3'
_chemical_formula_sum 'C24 H22 Cl N3 O3'
_chemical_formula_weight 435.89
_space_group_crystal_system monoclinic
_space_group_IT_number 4
_space_group_name_Hall 'P 2yb'
_space_group_name_H-M_alt 'P 1 21 1'
_atom_sites_solution_hydrogens mixed
_atom_sites_solution_primary dual
_audit_creation_date 2023-04-23
_audit_creation_method
;
Olex2 1.5
(compiled 2022.04.07 svn.rca3783a0 for OlexSys, GUI svn.r6498)
;
_audit_update_record
;
2023-04-23 deposited with the CCDC.	2023-06-19 downloaded from the CCDC.
;
_cell_angle_alpha 90
_cell_angle_beta 109.3620(10)
_cell_angle_gamma 90
_cell_formula_units_Z 2
_cell_length_a 11.8078(5)
_cell_length_b 6.2764(3)
_cell_length_c 15.6415(6)
_cell_measurement_reflns_used 9939
_cell_measurement_temperature 170.00
_cell_measurement_theta_max 27.48
_cell_measurement_theta_min 3.45
_cell_volume 1093.64(8)
_computing_cell_refinement 'SAINT V8.40B (Bruker Nano, Inc., 2019)'
_computing_data_collection 'Bruker Instrument Service vV6.2.14'
_computing_data_reduction 'SAINT V8.40B (Bruker Nano, Inc., 2019)'
_computing_molecular_graphics 'Olex2 1.5 (Dolomanov et al., 2009)'
_computing_publication_material 'Olex2 1.5 (Dolomanov et al., 2009)'
_computing_structure_refinement 'SHELXL 2019/2 (Sheldrick, 2015)'
_computing_structure_solution 'SHELXT 2018/2 (Sheldrick, 2018)'
_diffrn_ambient_temperature 170.00
_diffrn_measured_fraction_theta_full 0.999
_diffrn_measured_fraction_theta_max 0.996
_diffrn_measurement_device_type 'zju Bruker D8 Venture'
_diffrn_measurement_method '\w and \f scans'
_diffrn_radiation_type MoK\a
_diffrn_radiation_wavelength 0.71073
_diffrn_reflns_av_R_equivalents 0.0743
_diffrn_reflns_av_unetI/netI 0.0449
_diffrn_reflns_Laue_measured_fraction_full 0.999
_diffrn_reflns_Laue_measured_fraction_max 0.996
_diffrn_reflns_limit_h_max 15
_diffrn_reflns_limit_h_min -15
_diffrn_reflns_limit_k_max 8
_diffrn_reflns_limit_k_min -8
_diffrn_reflns_limit_l_max 20
_diffrn_reflns_limit_l_min -19
_diffrn_reflns_number 30241
_diffrn_reflns_point_group_measured_fraction_full 0.999
_diffrn_reflns_point_group_measured_fraction_max 0.995
_diffrn_reflns_theta_full 25.242
_diffrn_reflns_theta_max 27.534
_diffrn_reflns_theta_min 2.631
_diffrn_source_current 1.4
_diffrn_source_power 0.07
_diffrn_source_voltage 50.0
_diffrn_standards_number 0
_exptl_absorpt_coefficient_mu 0.206
_exptl_absorpt_correction_T_max 0.7456
_exptl_absorpt_correction_T_min 0.6605
_exptl_absorpt_correction_type multi-scan
_exptl_absorpt_process_details
;
SADABS-2016/2 (Bruker,2016/2) was used for absorption correction.
wR2(int) was 0.1628 before and 0.0828 after correction.
The Ratio of minimum to maximum transmission is 0.8859.
The \l/2 correction factor is Not present.
;
_exptl_crystal_colour colourless
_exptl_crystal_colour_primary colourless
_exptl_crystal_density_diffrn 1.324
_exptl_crystal_description needle
_exptl_crystal_F_000 456
_exptl_crystal_size_max 0.4
_exptl_crystal_size_mid 0.11
_exptl_crystal_size_min 0.08
_refine_diff_density_max 0.234
_refine_diff_density_min -0.229
_refine_diff_density_rms 0.051
_refine_ls_abs_structure_details
;
 Flack x determined using 1796 quotients [(I+)-(I-)]/[(I+)+(I-)]
 (Parsons, Flack and Wagner, Acta Cryst. B69 (2013) 249-259).
;
_refine_ls_abs_structure_Flack 0.04(4)
_refine_ls_extinction_method none
_refine_ls_goodness_of_fit_ref 1.080
_refine_ls_hydrogen_treatment constr
_refine_ls_matrix_type full
_refine_ls_number_parameters 283
_refine_ls_number_reflns 5023
_refine_ls_number_restraints 1
_refine_ls_restrained_S_all 1.080
_refine_ls_R_factor_all 0.0483
_refine_ls_R_factor_gt 0.0396
_refine_ls_shift/su_max 0.001
_refine_ls_shift/su_mean 0.000
_refine_ls_structure_factor_coef Fsqd
_refine_ls_weighting_details 'w=1/[\s^2^(Fo^2^)+(0.0327P)^2^+0.2488P] where P=(Fo^2^+2Fc^2^)/3'
_refine_ls_weighting_scheme calc
_refine_ls_wR_factor_gt 0.0847
_refine_ls_wR_factor_ref 0.0898
_reflns_Friedel_coverage 0.830
_reflns_Friedel_fraction_full 1.000
_reflns_Friedel_fraction_max 0.994
_reflns_number_gt 4495
_reflns_number_total 5023
_reflns_threshold_expression 'I > 2\s(I)'
_cod_data_source_file d3ra03480a2.cif
_cod_data_source_block mo_230420_jjp_35_0m
_cod_database_code 7246946
_shelx_shelxl_version_number 2019/2
_shelx_space_group_comment
;
The symmetry employed for this shelxl refinement is uniquely defined
by the following loop, which should always be used as a source of
symmetry information in preference to the above space-group names.
They are only intended as comments.
;
_shelx_estimated_absorpt_t_max 0.984
_shelx_estimated_absorpt_t_min 0.922
_olex2_refinement_description
;
1. Fixed Uiso
 At 1.2 times of:
  All C(H) groups, All C(H,H) groups, All N(H) groups, All N(H,H) groups
 At 1.5 times of:
  All C(H,H,H) groups
2.a Rotating group:
 N2(H2A,H2B)
2.b Ternary CH refined with riding coordinates:
 C10(H10)
2.c Secondary CH2 refined with riding coordinates:
 C23(H23A,H23B)
2.d Aromatic/amide H refined with riding coordinates:
 N3(H3), C12(H12), C19(H19), C14(H14), C16(H16), C13(H13), C1(H1), C21(H21),
 C5(H5), C3(H3A), C4(H4)
2.e Idealised Me refined as rotating group:
 C17(H17A,H17B,H17C), C24(H24A,H24B,H24C)
;
_olex2_submission_special_instructions 'No special instructions were received'

loop_
_space_group_symop_operation_xyz
'x, y, z'
'-x, y+1/2, -z'

loop_
_atom_site_label
_atom_site_type_symbol
_atom_site_fract_x
_atom_site_fract_y
_atom_site_fract_z
_atom_site_U_iso_or_equiv
_atom_site_adp_type
_atom_site_occupancy
_atom_site_site_symmetry_order
_atom_site_calc_flag
_atom_site_refinement_flags_posn
_atom_site_refinement_flags_adp
_atom_site_refinement_flags_occupancy
_atom_site_disorder_assembly
_atom_site_disorder_group
Cl1 Cl 1.15779(6) 0.36413(14) 0.68452(5) 0.0415(2) Uani 1 1 d . . . . .
O1 O 0.57187(15) 0.8599(3) 0.52294(11) 0.0271(4) Uani 1 1 d . . . . .
O3 O 0.43748(17) 0.1651(3) 0.82382(13) 0.0300(4) Uani 1 1 d . . . . .
O2 O 0.43276(16) 0.3671(4) 0.94182(12) 0.0330(4) Uani 1 1 d . . . . .
N3 N 0.59784(19) 0.6492(4) 0.90601(14) 0.0243(5) Uani 1 1 d . . . . .
H3 H 0.577655 0.693940 0.952300 0.029 Uiso 1 1 calc R U . . .
N1 N 0.6441(2) 0.7118(4) 0.49458(14) 0.0272(5) Uani 1 1 d . . . . .
N2 N 0.5505(2) 0.9962(4) 0.65302(15) 0.0297(5) Uani 1 1 d . . . . .
H2A H 0.476896 1.016554 0.615468 0.036 Uiso 1 1 d R U . . .
H2B H 0.547188 0.939328 0.703678 0.036 Uiso 1 1 d R U . . .
C22 C 0.4694(2) 0.3326(5) 0.87865(17) 0.0252(6) Uani 1 1 d . . . . .
C11 C 0.8735(2) 0.8109(4) 0.79631(16) 0.0207(5) Uani 1 1 d . . . . .
C10 C 0.7696(2) 0.6654(4) 0.74647(15) 0.0195(5) Uani 1 1 d . . . . .
H10 H 0.806667 0.523299 0.743918 0.023 Uiso 1 1 calc R U . . .
C8 C 0.7033(2) 0.7241(4) 0.64937(16) 0.0206(5) Uani 1 1 d . . . . .
C20 C 0.5533(2) 0.4710(4) 0.85540(16) 0.0219(5) Uani 1 1 d . . . . .
C12 C 0.8835(2) 1.0188(4) 0.76997(17) 0.0244(6) Uani 1 1 d . . . . .
H12 H 0.823971 1.076869 0.718381 0.029 Uiso 1 1 calc R U . . .
C19 C 0.6057(2) 0.4571(4) 0.78884(17) 0.0221(5) Uani 1 1 d . . . . .
H19 H 0.590561 0.350245 0.743399 0.027 Uiso 1 1 calc R U . . .
C9 C 0.6089(2) 0.8613(5) 0.61444(15) 0.0239(5) Uani 1 1 d . . . . .
C7 C 0.7195(2) 0.6354(4) 0.57104(16) 0.0227(5) Uani 1 1 d . . . . .
C18 C 0.6855(2) 0.6296(4) 0.80033(16) 0.0195(5) Uani 1 1 d . . . . .
C2 C 1.0074(2) 0.3330(5) 0.61901(18) 0.0291(6) Uani 1 1 d . . . . .
C14 C 1.0697(2) 1.0588(5) 0.89443(18) 0.0272(6) Uani 1 1 d . . . . .
H14 H 1.135530 1.145251 0.927847 0.033 Uiso 1 1 calc R U . . .
C6 C 0.8063(2) 0.4690(4) 0.56830(17) 0.0245(5) Uani 1 1 d . . . . .
C16 C 0.9633(2) 0.7291(5) 0.87194(17) 0.0240(5) Uani 1 1 d . . . . .
H16 H 0.956400 0.586902 0.890406 0.029 Uiso 1 1 calc R U . . .
C13 C 0.9817(2) 1.1427(5) 0.81961(18) 0.0277(6) Uani 1 1 d . . . . .
H13 H 0.988054 1.285800 0.801895 0.033 Uiso 1 1 calc R U . . .
C1 C 0.9276(2) 0.4940(5) 0.61926(17) 0.0257(6) Uani 1 1 d . . . . .
H1 H 0.954869 0.620003 0.653592 0.031 Uiso 1 1 calc R U . . .
C21 C 0.6778(2) 0.7454(4) 0.87348(17) 0.0235(5) Uani 1 1 d . . . . .
H21 H 0.721466 0.871579 0.896999 0.028 Uiso 1 1 calc R U . . .
C15 C 1.0626(2) 0.8496(5) 0.92101(16) 0.0250(5) Uani 1 1 d . . . . .
C5 C 0.7689(3) 0.2834(5) 0.51829(19) 0.0316(7) Uani 1 1 d . . . . .
H5 H 0.686664 0.264963 0.483458 0.038 Uiso 1 1 calc R U . . .
C3 C 0.9715(3) 0.1488(5) 0.5698(2) 0.0347(7) Uani 1 1 d . . . . .
H3A H 1.027788 0.040158 0.570406 0.042 Uiso 1 1 calc R U . . .
C4 C 0.8509(3) 0.1259(5) 0.5191(2) 0.0374(7) Uani 1 1 d . . . . .
H4 H 0.824456 -0.000002 0.484486 0.045 Uiso 1 1 calc R U . . .
C23 C 0.3522(3) 0.0186(5) 0.8413(2) 0.0346(7) Uani 1 1 d . . . . .
H23A H 0.281222 0.097531 0.844694 0.042 Uiso 1 1 calc R U . . .
H23B H 0.389868 -0.055942 0.899652 0.042 Uiso 1 1 calc R U . . .
C17 C 1.1608(3) 0.7501(6) 0.9989(2) 0.0373(7) Uani 1 1 d . . . . .
H17A H 1.222024 0.689096 0.976499 0.056 Uiso 1 1 calc R U . . .
H17B H 1.126595 0.637353 1.026220 0.056 Uiso 1 1 calc R U . . .
H17C H 1.197369 0.859235 1.044482 0.056 Uiso 1 1 calc R U . . .
C24 C 0.3155(3) -0.1383(6) 0.7653(2) 0.0464(8) Uani 1 1 d . . . . .
H24A H 0.283297 -0.062213 0.707595 0.070 Uiso 1 1 calc R U . . .
H24B H 0.253717 -0.233189 0.773112 0.070 Uiso 1 1 calc R U . . .
H24C H 0.385385 -0.222629 0.765367 0.070 Uiso 1 1 calc R U . . .

loop_
_atom_site_aniso_label
_atom_site_aniso_U_11
_atom_site_aniso_U_22
_atom_site_aniso_U_33
_atom_site_aniso_U_23
_atom_site_aniso_U_13
_atom_site_aniso_U_12
Cl1 0.0294(3) 0.0498(5) 0.0430(4) 0.0075(4) 0.0089(3) 0.0050(4)
O1 0.0271(9) 0.0322(10) 0.0175(8) 0.0001(9) 0.0013(7) 0.0014(9)
O3 0.0295(10) 0.0306(11) 0.0321(10) -0.0010(9) 0.0132(8) -0.0081(9)
O2 0.0383(10) 0.0365(11) 0.0300(10) 0.0035(10) 0.0192(8) -0.0025(10)
N3 0.0272(11) 0.0280(12) 0.0191(10) -0.0044(9) 0.0097(8) -0.0002(10)
N1 0.0282(11) 0.0319(13) 0.0196(11) -0.0031(9) 0.0054(9) -0.0019(10)
N2 0.0320(12) 0.0324(13) 0.0209(11) 0.0011(10) 0.0038(9) 0.0083(11)
C22 0.0229(12) 0.0293(15) 0.0219(12) 0.0054(11) 0.0057(9) 0.0025(11)
C11 0.0202(11) 0.0258(14) 0.0166(11) -0.0024(10) 0.0069(9) -0.0005(10)
C10 0.0206(11) 0.0210(12) 0.0157(11) -0.0010(10) 0.0044(9) -0.0013(10)
C8 0.0200(12) 0.0232(13) 0.0178(11) -0.0008(10) 0.0051(9) -0.0041(10)
C20 0.0222(12) 0.0229(13) 0.0200(12) -0.0003(10) 0.0063(9) -0.0001(11)
C12 0.0248(13) 0.0277(14) 0.0188(12) 0.0014(11) 0.0046(10) -0.0014(11)
C19 0.0237(12) 0.0234(13) 0.0185(12) -0.0026(10) 0.0060(9) -0.0012(11)
C9 0.0257(12) 0.0263(13) 0.0161(11) -0.0002(11) 0.0023(9) -0.0050(12)
C7 0.0246(12) 0.0259(14) 0.0171(12) -0.0027(10) 0.0064(9) -0.0079(11)
C18 0.0192(11) 0.0212(13) 0.0168(11) 0.0019(10) 0.0044(9) 0.0014(10)
C2 0.0301(13) 0.0333(16) 0.0249(13) 0.0057(12) 0.0106(10) -0.0002(13)
C14 0.0222(13) 0.0347(16) 0.0246(13) -0.0049(11) 0.0078(10) -0.0076(11)
C6 0.0288(13) 0.0282(14) 0.0192(12) -0.0014(11) 0.0114(10) -0.0033(11)
C16 0.0245(13) 0.0254(13) 0.0211(12) 0.0006(11) 0.0062(10) -0.0008(11)
C13 0.0311(14) 0.0257(14) 0.0267(13) -0.0014(11) 0.0102(11) -0.0057(12)
C1 0.0292(13) 0.0284(14) 0.0210(12) -0.0016(11) 0.0102(10) -0.0029(12)
C21 0.0242(12) 0.0234(13) 0.0224(12) -0.0024(10) 0.0074(10) -0.0016(11)
C15 0.0214(11) 0.0324(15) 0.0200(12) -0.0019(12) 0.0054(9) -0.0007(12)
C5 0.0364(15) 0.0340(17) 0.0246(14) -0.0073(12) 0.0104(12) -0.0059(13)
C3 0.0427(16) 0.0327(16) 0.0337(15) 0.0013(13) 0.0195(13) 0.0060(14)
C4 0.0516(18) 0.0324(17) 0.0324(16) -0.0110(13) 0.0196(14) -0.0063(15)
C23 0.0273(14) 0.0317(16) 0.0444(17) 0.0086(14) 0.0112(12) -0.0060(13)
C17 0.0255(14) 0.0472(19) 0.0305(15) 0.0014(14) -0.0025(11) -0.0012(14)
C24 0.0384(16) 0.0338(17) 0.060(2) -0.0012(18) 0.0064(14) -0.0047(16)

loop_
_atom_type_symbol
_atom_type_description
_atom_type_scat_dispersion_real
_atom_type_scat_dispersion_imag
_atom_type_scat_source
C C 0.0033 0.0016 'International Tables Vol C Tables 4.2.6.8 and 6.1.1.4'
H H 0.0000 0.0000 'International Tables Vol C Tables 4.2.6.8 and 6.1.1.4'
Cl Cl 0.1484 0.1585 'International Tables Vol C Tables 4.2.6.8 and 6.1.1.4'
N N 0.0061 0.0033 'International Tables Vol C Tables 4.2.6.8 and 6.1.1.4'
O O 0.0106 0.0060 'International Tables Vol C Tables 4.2.6.8 and 6.1.1.4'

loop_
_geom_angle_atom_site_label_1
_geom_angle_atom_site_label_2
_geom_angle_atom_site_label_3
_geom_angle
_geom_angle_site_symmetry_1
_geom_angle_site_symmetry_3
_geom_angle_publ_flag
C9 O1 N1 108.46(19) . . ?
C22 O3 C23 116.4(2) . . ?
C20 N3 H3 125.4 . . ?
C21 N3 H3 125.4 . . ?
C21 N3 C20 109.2(2) . . ?
C7 N1 O1 104.34(19) . . ?
H2A N2 H2B 109.2 . . ?
C9 N2 H2A 109.2 . . ?
C9 N2 H2B 109.2 . . ?
O3 C22 C20 112.5(2) . . ?
O2 C22 O3 124.1(3) . . ?
O2 C22 C20 123.4(3) . . ?
C12 C11 C10 123.2(2) . . ?
C12 C11 C16 118.8(2) . . ?
C16 C11 C10 118.0(2) . . ?
C11 C10 H10 105.4 . . ?
C8 C10 C11 115.5(2) . . ?
C8 C10 H10 105.4 . . ?
C8 C10 C18 112.3(2) . . ?
C18 C10 C11 111.7(2) . . ?
C18 C10 H10 105.4 . . ?
C9 C8 C10 129.6(2) . . ?
C9 C8 C7 103.2(2) . . ?
C7 C8 C10 127.1(2) . . ?
N3 C20 C22 120.4(2) . . ?
N3 C20 C19 107.8(2) . . ?
C19 C20 C22 131.7(2) . . ?
C11 C12 H12 120.1 . . ?
C11 C12 C13 119.7(2) . . ?
C13 C12 H12 120.1 . . ?
C20 C19 H19 126.2 . . ?
C20 C19 C18 107.7(2) . . ?
C18 C19 H19 126.2 . . ?
O1 C9 N2 116.3(2) . . ?
O1 C9 C8 110.7(2) . . ?
N2 C9 C8 133.0(2) . . ?
N1 C7 C8 113.4(2) . . ?
N1 C7 C6 119.8(2) . . ?
C8 C7 C6 126.8(2) . . ?
C19 C18 C10 125.2(2) . . ?
C21 C18 C10 128.0(2) . . ?
C21 C18 C19 106.6(2) . . ?
C1 C2 Cl1 118.6(2) . . ?
C3 C2 Cl1 119.2(2) . . ?
C3 C2 C1 122.2(3) . . ?
C13 C14 H14 119.7 . . ?
C13 C14 C15 120.6(3) . . ?
C15 C14 H14 119.7 . . ?
C1 C6 C7 119.6(2) . . ?
C5 C6 C7 121.1(2) . . ?
C5 C6 C1 119.3(3) . . ?
C11 C16 H16 119.0 . . ?
C15 C16 C11 122.1(3) . . ?
C15 C16 H16 119.0 . . ?
C12 C13 H13 119.7 . . ?
C14 C13 C12 120.6(3) . . ?
C14 C13 H13 119.7 . . ?
C2 C1 C6 119.1(3) . . ?
C2 C1 H1 120.4 . . ?
C6 C1 H1 120.4 . . ?
N3 C21 C18 108.7(2) . . ?
N3 C21 H21 125.6 . . ?
C18 C21 H21 125.6 . . ?
C14 C15 C16 118.2(2) . . ?
C14 C15 C17 121.7(2) . . ?
C16 C15 C17 120.1(3) . . ?
C6 C5 H5 119.9 . . ?
C4 C5 C6 120.2(3) . . ?
C4 C5 H5 119.9 . . ?
C2 C3 H3A 120.9 . . ?
C2 C3 C4 118.3(3) . . ?
C4 C3 H3A 120.9 . . ?
C5 C4 C3 120.9(3) . . ?
C5 C4 H4 119.5 . . ?
C3 C4 H4 119.5 . . ?
O3 C23 H23A 110.2 . . ?
O3 C23 H23B 110.2 . . ?
O3 C23 C24 107.7(3) . . ?
H23A C23 H23B 108.5 . . ?
C24 C23 H23A 110.2 . . ?
C24 C23 H23B 110.2 . . ?
C15 C17 H17A 109.5 . . ?
C15 C17 H17B 109.5 . . ?
C15 C17 H17C 109.5 . . ?
H17A C17 H17B 109.5 . . ?
H17A C17 H17C 109.5 . . ?
H17B C17 H17C 109.5 . . ?
C23 C24 H24A 109.5 . . ?
C23 C24 H24B 109.5 . . ?
C23 C24 H24C 109.5 . . ?
H24A C24 H24B 109.5 . . ?
H24A C24 H24C 109.5 . . ?
H24B C24 H24C 109.5 . . ?

loop_
_geom_bond_atom_site_label_1
_geom_bond_atom_site_label_2
_geom_bond_distance
_geom_bond_site_symmetry_2
_geom_bond_publ_flag
Cl1 C2 1.743(3) . ?
O1 N1 1.428(3) . ?
O1 C9 1.351(3) . ?
O3 C22 1.330(3) . ?
O3 C23 1.455(3) . ?
O2 C22 1.222(3) . ?
N3 H3 0.8800 . ?
N3 C20 1.370(3) . ?
N3 C21 1.354(3) . ?
N1 C7 1.322(3) . ?
N2 H2A 0.8822 . ?
N2 H2B 0.8817 . ?
N2 C9 1.354(4) . ?
C22 C20 1.452(4) . ?
C11 C10 1.521(3) . ?
C11 C12 1.385(4) . ?
C11 C16 1.399(3) . ?
C10 H10 1.0000 . ?
C10 C8 1.506(3) . ?
C10 C18 1.517(3) . ?
C8 C9 1.371(4) . ?
C8 C7 1.415(3) . ?
C20 C19 1.378(3) . ?
C12 H12 0.9500 . ?
C12 C13 1.398(4) . ?
C19 H19 0.9500 . ?
C19 C18 1.407(4) . ?
C7 C6 1.474(4) . ?
C18 C21 1.383(4) . ?
C2 C1 1.382(4) . ?
C2 C3 1.376(4) . ?
C14 H14 0.9500 . ?
C14 C13 1.386(4) . ?
C14 C15 1.388(4) . ?
C6 C1 1.398(4) . ?
C6 C5 1.391(4) . ?
C16 H16 0.9500 . ?
C16 C15 1.392(4) . ?
C13 H13 0.9500 . ?
C1 H1 0.9500 . ?
C21 H21 0.9500 . ?
C15 C17 1.510(4) . ?
C5 H5 0.9500 . ?
C5 C4 1.381(4) . ?
C3 H3A 0.9500 . ?
C3 C4 1.388(4) . ?
C4 H4 0.9500 . ?
C23 H23A 0.9900 . ?
C23 H23B 0.9900 . ?
C23 C24 1.493(5) . ?
C17 H17A 0.9800 . ?
C17 H17B 0.9800 . ?
C17 H17C 0.9800 . ?
C24 H24A 0.9800 . ?
C24 H24B 0.9800 . ?
C24 H24C 0.9800 . ?

loop_
_geom_hbond_atom_site_label_D
_geom_hbond_atom_site_label_H
_geom_hbond_atom_site_label_A
_geom_hbond_distance_DH
_geom_hbond_distance_HA
_geom_hbond_distance_DA
_geom_hbond_angle_DHA
_geom_hbond_site_symmetry_A
_geom_hbond_publ_flag
N3 H3 O2 0.88 2.02 2.870(3) 162.5 2_657 yes

loop_
_geom_torsion_atom_site_label_1
_geom_torsion_atom_site_label_2
_geom_torsion_atom_site_label_3
_geom_torsion_atom_site_label_4
_geom_torsion
_geom_torsion_site_symmetry_1
_geom_torsion_site_symmetry_2
_geom_torsion_site_symmetry_3
_geom_torsion_site_symmetry_4
_geom_torsion_publ_flag
Cl1 C2 C1 C6 -178.8(2) . . . . ?
Cl1 C2 C3 C4 179.0(2) . . . . ?
O1 N1 C7 C8 -0.5(3) . . . . ?
O1 N1 C7 C6 177.6(2) . . . . ?
O3 C22 C20 N3 -178.6(2) . . . . ?
O3 C22 C20 C19 -1.2(4) . . . . ?
O2 C22 C20 N3 1.3(4) . . . . ?
O2 C22 C20 C19 178.7(3) . . . . ?
N3 C20 C19 C18 1.0(3) . . . . ?
N1 O1 C9 N2 179.2(2) . . . . ?
N1 O1 C9 C8 0.8(3) . . . . ?
N1 C7 C6 C1 130.0(3) . . . . ?
N1 C7 C6 C5 -52.3(4) . . . . ?
C22 O3 C23 C24 172.1(2) . . . . ?
C22 C20 C19 C18 -176.7(3) . . . . ?
C11 C10 C8 C9 -86.9(3) . . . . ?
C11 C10 C8 C7 98.2(3) . . . . ?
C11 C10 C18 C19 -158.6(2) . . . . ?
C11 C10 C18 C21 15.9(4) . . . . ?
C11 C12 C13 C14 0.7(4) . . . . ?
C11 C16 C15 C14 1.6(4) . . . . ?
C11 C16 C15 C17 -176.5(3) . . . . ?
C10 C11 C12 C13 179.8(2) . . . . ?
C10 C11 C16 C15 179.1(2) . . . . ?
C10 C8 C9 O1 -176.8(2) . . . . ?
C10 C8 C9 N2 5.1(5) . . . . ?
C10 C8 C7 N1 176.9(2) . . . . ?
C10 C8 C7 C6 -1.1(4) . . . . ?
C10 C18 C21 N3 -175.0(2) . . . . ?
C8 C10 C18 C19 69.8(3) . . . . ?
C8 C10 C18 C21 -115.8(3) . . . . ?
C8 C7 C6 C1 -52.2(4) . . . . ?
C8 C7 C6 C5 125.5(3) . . . . ?
C20 N3 C21 C18 0.3(3) . . . . ?
C20 C19 C18 C10 174.7(2) . . . . ?
C20 C19 C18 C21 -0.8(3) . . . . ?
C12 C11 C10 C8 22.1(3) . . . . ?
C12 C11 C10 C18 -107.9(3) . . . . ?
C12 C11 C16 C15 -0.4(4) . . . . ?
C19 C18 C21 N3 0.3(3) . . . . ?
C9 O1 N1 C7 -0.2(3) . . . . ?
C9 C8 C7 N1 0.9(3) . . . . ?
C9 C8 C7 C6 -177.0(2) . . . . ?
C7 C8 C9 O1 -1.0(3) . . . . ?
C7 C8 C9 N2 -179.1(3) . . . . ?
C7 C6 C1 C2 177.4(2) . . . . ?
C7 C6 C5 C4 -177.7(3) . . . . ?
C18 C10 C8 C9 42.8(4) . . . . ?
C18 C10 C8 C7 -132.1(3) . . . . ?
C2 C3 C4 C5 -0.2(4) . . . . ?
C6 C5 C4 C3 0.3(4) . . . . ?
C16 C11 C10 C8 -157.4(2) . . . . ?
C16 C11 C10 C18 72.6(3) . . . . ?
C16 C11 C12 C13 -0.7(4) . . . . ?
C13 C14 C15 C16 -1.6(4) . . . . ?
C13 C14 C15 C17 176.4(3) . . . . ?
C1 C2 C3 C4 -0.1(4) . . . . ?
C1 C6 C5 C4 0.0(4) . . . . ?
C21 N3 C20 C22 177.2(2) . . . . ?
C21 N3 C20 C19 -0.8(3) . . . . ?
C15 C14 C13 C12 0.5(4) . . . . ?
C5 C6 C1 C2 -0.3(4) . . . . ?
C3 C2 C1 C6 0.4(4) . . . . ?
C23 O3 C22 O2 0.8(4) . . . . ?
C23 O3 C22 C20 -179.3(2) . . . . ?
